data_4036833
loop_
_publ_author_name
'Kise, Naoki'
'Hamada, Yusuke'
'Sakurai, Toshihiko'

_publ_section_title
;
 Electroreductive Intermolecular Coupling of Uracils with Aromatic
 Ketones: Synthesis of 6-Substituted and cis-5,6-Disubstituted
 5,6-Dihydro-1,3-dimethyluracils and Their Transformation to 6-Substituted
 1,3-Dimethyluracils, trans-5,6-Disubstituted
 5,6-Dihydro-1,3-dimethyluracils, and 4,5,5-Trisubstituted
 3-Methyloxazolizin-2-ones.
;
_journal_issue 12
_journal_name_full 'The Journal of organic chemistry'
_journal_page_first 5101
_journal_page_last 5119
_journal_paper_doi 10.1021/acs.joc.6b00670
_journal_volume 81
_journal_year 2016
_chemical_formula_moiety 'C21 H21 F N2 O3'
_chemical_formula_sum 'C21 H21 F N2 O3'
_chemical_formula_weight 368.40
_chemical_melting_point 501.5(5)
_chemical_name_systematic
; 
2-fluoro-N-methyl-2-(3'-methyl-2'-oxo-10,11-dihydrospiro[dibenzo
[a,d][7]annulene-5,5'-oxazolidin]-4'-yl)acetamide
;
_space_group_IT_number 14
_space_group_name_Hall '-P 2ybc'
_space_group_name_H-M_alt 'P 1 21/c 1'
_symmetry_cell_setting monoclinic
_symmetry_space_group_name_Hall '-P 2ybc'
_symmetry_space_group_name_H-M 'P 1 21/c 1'
_atom_sites_solution_hydrogens geom
_atom_sites_solution_primary direct
_atom_sites_solution_secondary difmap
_audit_creation_method SHELXL-97
_cell_angle_alpha 90.00
_cell_angle_beta 88.69(3)
_cell_angle_gamma 90.00
_cell_formula_units_Z 4
_cell_length_a 7.647(2)
_cell_length_b 16.049(5)
_cell_length_c 14.910(4)
_cell_measurement_reflns_used 15083
_cell_measurement_temperature 298(2)
_cell_measurement_theta_max 27.4
_cell_measurement_theta_min 3.0
_cell_volume 1829.4(9)
_computing_cell_refinement PROCESS-AUTO
_computing_data_collection PROCESS-AUTO
_computing_data_reduction PROCESS-AUTO
_computing_publication_material yadokari-XG
_computing_structure_refinement 'SHELXL-97 (Sheldrick, 1997)'
_computing_structure_solution 'SHELXS-97 (Sheldrick, 1990)'
_diffrn_ambient_temperature 298(2)
_diffrn_detector_area_resol_mean 10.00
_diffrn_measured_fraction_theta_full 0.996
_diffrn_measured_fraction_theta_max 0.996
_diffrn_measurement_device_type 'Rigaku RAXIS-RAPID'
_diffrn_measurement_method \w
_diffrn_radiation_monochromator graphite
_diffrn_radiation_source 'fine-focus sealed tube'
_diffrn_radiation_type MoK\a
_diffrn_radiation_wavelength 0.71075
_diffrn_reflns_av_R_equivalents 0.0284
_diffrn_reflns_av_sigmaI/netI 0.0250
_diffrn_reflns_limit_h_max 9
_diffrn_reflns_limit_h_min -9
_diffrn_reflns_limit_k_max 20
_diffrn_reflns_limit_k_min -20
_diffrn_reflns_limit_l_max 17
_diffrn_reflns_limit_l_min -19
_diffrn_reflns_number 17434
_diffrn_reflns_theta_full 27.39
_diffrn_reflns_theta_max 27.39
_diffrn_reflns_theta_min 3.01
_exptl_absorpt_coefficient_mu 0.097
_exptl_absorpt_correction_T_max 0.9809
_exptl_absorpt_correction_T_min 0.9715
_exptl_absorpt_correction_type multi-scan
_exptl_absorpt_process_details
;
    Higashi, T. (1995). Program for Absorption Correction.
    Rigaku Corporation, Tokyo, Japan.
;
_exptl_crystal_colour colorless
_exptl_crystal_density_diffrn 1.338
_exptl_crystal_density_method 'not measured'
_exptl_crystal_description block
_exptl_crystal_F_000 776
_exptl_crystal_size_max 0.30
_exptl_crystal_size_mid 0.30
_exptl_crystal_size_min 0.20
_refine_diff_density_max 0.198
_refine_diff_density_min -0.172
_refine_diff_density_rms 0.032
_refine_ls_extinction_method none
_refine_ls_goodness_of_fit_ref 1.034
_refine_ls_hydrogen_treatment refall
_refine_ls_matrix_type full
_refine_ls_number_parameters 250
_refine_ls_number_reflns 4133
_refine_ls_number_restraints 0
_refine_ls_restrained_S_all 1.034
_refine_ls_R_factor_all 0.0671
_refine_ls_R_factor_gt 0.0431
_refine_ls_shift/su_max 0.006
_refine_ls_shift/su_mean 0.000
_refine_ls_structure_factor_coef Fsqd
_refine_ls_weighting_details 'calc w=1/[\s^2^(Fo^2^)+(0.0490P)^2^+0.2983P] where P=(Fo^2^+2Fc^2^)/3'
_refine_ls_weighting_scheme calc
_refine_ls_wR_factor_gt 0.0959
_refine_ls_wR_factor_ref 0.1036
_reflns_number_gt 3022
_reflns_number_total 4133
_reflns_threshold_expression >2sigma(I)
_cod_data_source_file jo6b00670_si_020.cif
_cod_data_source_block threo-12n
_cod_depositor_comments
;
The following automatic conversions were performed:

data item '_chemical_melting_point' value '501-502' was changed to
'501.5(5)' -- the average value was taken and precision was
estimated.

Automatic conversion script
Id: cif_fix_values 6909 2019-04-08 15:41:33Z antanas 
;
_cod_original_cell_volume 1829.5(10)
_cod_original_sg_symbol_H-M 'P 21/c'
_cod_database_code 4036833

loop_
_symmetry_equiv_pos_as_xyz
'x, y, z'
'-x, y+1/2, -z+1/2'
'-x, -y, -z'
'x, -y-1/2, z-1/2'

loop_
_atom_site_label
_atom_site_type_symbol
_atom_site_fract_x
_atom_site_fract_y
_atom_site_fract_z
_atom_site_U_iso_or_equiv
_atom_site_adp_type
_atom_site_occupancy
_atom_site_symmetry_multiplicity
_atom_site_calc_flag
_atom_site_refinement_flags
O1 O 0.38864(12) -0.00303(6) 0.25785(7) 0.0391(2) Uani 1 1 d .
C1 C 0.32566(18) 0.04508(9) 0.32572(10) 0.0364(3) Uani 1 1 d .
O2 O 0.17402(13) 0.04017(7) 0.35110(8) 0.0498(3) Uani 1 1 d .
N1 N 0.45188(15) 0.09403(7) 0.35672(8) 0.0368(3) Uani 1 1 d .
C2 C 0.4209(2) 0.15389(10) 0.42798(11) 0.0491(4) Uani 1 1 d .
H1 H 0.2974 0.1591 0.4396 0.074 Uiso 1 1 calc R
H2 H 0.4679 0.2070 0.4102 0.074 Uiso 1 1 calc R
H3 H 0.4770 0.1353 0.4814 0.074 Uiso 1 1 calc R
C3 C 0.62082(16) 0.07873(8) 0.31368(9) 0.0297(3) Uani 1 1 d .
H4 H 0.6626 0.1307 0.2862 0.036 Uiso 1 1 calc R
C4 C 0.75652(18) 0.04860(8) 0.37960(9) 0.0332(3) Uani 1 1 d .
H5 H 0.8530 0.0233 0.3448 0.040 Uiso 1 1 calc R
F1 F 0.68401(12) -0.01284(5) 0.43509(6) 0.0488(2) Uani 1 1 d .
C5 C 0.83197(18) 0.11930(9) 0.43525(9) 0.0360(3) Uani 1 1 d .
O3 O 0.86277(15) 0.18646(7) 0.39953(8) 0.0508(3) Uani 1 1 d .
N2 N 0.86413(18) 0.10097(9) 0.52008(9) 0.0462(3) Uani 1 1 d .
C6 C 0.9452(3) 0.15971(12) 0.58026(12) 0.0672(6) Uani 1 1 d .
H6 H 1.0313 0.1918 0.5476 0.101 Uiso 1 1 calc R
H7 H 1.0004 0.1299 0.6277 0.101 Uiso 1 1 calc R
H8 H 0.8576 0.1963 0.6053 0.101 Uiso 1 1 calc R
C7 C 0.57061(16) 0.01611(8) 0.23663(9) 0.0311(3) Uani 1 1 d .
C8 C 0.57548(17) 0.05966(8) 0.14515(9) 0.0327(3) Uani 1 1 d .
C9 C 0.4223(2) 0.07212(9) 0.09820(11) 0.0436(4) Uani 1 1 d .
H9 H 0.3160 0.0540 0.1227 0.052 Uiso 1 1 calc R
C10 C 0.4266(3) 0.11131(11) 0.01534(12) 0.0583(5) Uani 1 1 d .
H10 H 0.3234 0.1190 -0.0155 0.070 Uiso 1 1 calc R
C11 C 0.5816(3) 0.13871(11) -0.02140(12) 0.0619(5) Uani 1 1 d .
H11 H 0.5843 0.1644 -0.0773 0.074 Uiso 1 1 calc R
C12 C 0.7338(3) 0.12812(10) 0.02490(11) 0.0514(4) Uani 1 1 d .
H12 H 0.8385 0.1478 0.0001 0.062 Uiso 1 1 calc R
C13 C 0.7343(2) 0.08861(9) 0.10799(10) 0.0383(3) Uani 1 1 d .
C14 C 0.90440(19) 0.07195(10) 0.15279(11) 0.0452(4) Uani 1 1 d .
H13 H 0.8958 0.0899 0.2149 0.054 Uiso 1 1 calc R
H14 H 0.9965 0.1040 0.1232 0.054 Uiso 1 1 calc R
C15 C 0.9513(2) -0.01992(11) 0.14929(12) 0.0516(4) Uani 1 1 d .
H15 H 0.9631 -0.0355 0.0866 0.062 Uiso 1 1 calc R
H16 H 1.0658 -0.0261 0.1751 0.062 Uiso 1 1 calc R
C16 C 0.83083(19) -0.08294(9) 0.19462(9) 0.0390(3) Uani 1 1 d .
C17 C 0.8967(2) -0.16464(11) 0.19439(11) 0.0520(4) Uani 1 1 d .
H17 H 1.0036 -0.1750 0.1655 0.062 Uiso 1 1 calc R
C18 C 0.8102(3) -0.22954(11) 0.23482(13) 0.0604(5) Uani 1 1 d .
H18 H 0.8569 -0.2830 0.2324 0.072 Uiso 1 1 calc R
C19 C 0.6543(3) -0.21498(10) 0.27890(13) 0.0615(5) Uani 1 1 d .
H19 H 0.5963 -0.2582 0.3086 0.074 Uiso 1 1 calc R
C20 C 0.5829(2) -0.13547(9) 0.27923(11) 0.0477(4) Uani 1 1 d .
H20 H 0.4762 -0.1263 0.3088 0.057 Uiso 1 1 calc R
C21 C 0.66767(18) -0.06854(8) 0.23603(9) 0.0341(3) Uani 1 1 d .
H21 H 0.843(2) 0.0526(12) 0.5395(12) 0.055(5) Uiso 1 1 d .

loop_
_atom_site_aniso_label
_atom_site_aniso_U_11
_atom_site_aniso_U_22
_atom_site_aniso_U_33
_atom_site_aniso_U_23
_atom_site_aniso_U_13
_atom_site_aniso_U_12
O1 0.0263(5) 0.0437(6) 0.0471(6) -0.0039(5) 0.0010(4) -0.0069(4)
C1 0.0292(7) 0.0386(8) 0.0415(8) 0.0072(6) -0.0001(6) 0.0033(6)
O2 0.0270(5) 0.0636(7) 0.0584(7) 0.0069(6) 0.0059(5) 0.0005(5)
N1 0.0296(6) 0.0397(6) 0.0409(7) -0.0041(5) 0.0025(5) 0.0026(5)
C2 0.0480(9) 0.0498(9) 0.0490(10) -0.0103(8) 0.0078(7) 0.0070(7)
C3 0.0269(6) 0.0304(7) 0.0317(7) 0.0004(5) 0.0009(5) -0.0013(5)
C4 0.0317(7) 0.0339(7) 0.0342(7) 0.0012(6) -0.0015(6) -0.0016(6)
F1 0.0585(6) 0.0408(5) 0.0476(5) 0.0120(4) -0.0120(4) -0.0121(4)
C5 0.0318(7) 0.0404(8) 0.0360(8) -0.0016(6) -0.0023(6) -0.0017(6)
O3 0.0603(7) 0.0428(6) 0.0499(7) 0.0040(5) -0.0098(5) -0.0151(5)
N2 0.0555(8) 0.0461(8) 0.0375(7) -0.0021(6) -0.0115(6) -0.0048(7)
C6 0.0837(14) 0.0670(12) 0.0521(11) -0.0139(9) -0.0272(10) -0.0008(10)
C7 0.0244(6) 0.0344(7) 0.0344(7) -0.0013(6) -0.0012(5) -0.0027(5)
C8 0.0362(7) 0.0292(7) 0.0327(7) -0.0032(6) -0.0041(6) 0.0013(6)
C9 0.0449(9) 0.0413(8) 0.0451(9) -0.0058(7) -0.0120(7) 0.0066(7)
C10 0.0774(13) 0.0512(10) 0.0476(10) -0.0037(8) -0.0254(9) 0.0192(9)
C11 0.1029(16) 0.0456(10) 0.0374(9) 0.0058(8) -0.0051(10) 0.0153(10)
C12 0.0719(12) 0.0415(9) 0.0403(9) 0.0010(7) 0.0100(8) -0.0003(8)
C13 0.0466(8) 0.0337(7) 0.0344(8) -0.0017(6) 0.0029(6) -0.0019(6)
C14 0.0352(8) 0.0569(10) 0.0431(9) -0.0007(7) 0.0065(6) -0.0113(7)
C15 0.0325(8) 0.0663(11) 0.0557(10) -0.0015(8) 0.0030(7) 0.0066(7)
C16 0.0388(8) 0.0449(8) 0.0337(8) -0.0078(6) -0.0101(6) 0.0058(6)
C17 0.0539(10) 0.0536(10) 0.0491(10) -0.0155(8) -0.0140(8) 0.0191(8)
C18 0.0764(13) 0.0385(9) 0.0673(12) -0.0132(8) -0.0252(10) 0.0150(9)
C19 0.0827(14) 0.0330(9) 0.0694(12) 0.0035(8) -0.0158(11) -0.0078(9)
C20 0.0526(9) 0.0369(8) 0.0537(10) 0.0002(7) -0.0026(8) -0.0060(7)
C21 0.0372(7) 0.0317(7) 0.0337(7) -0.0043(6) -0.0078(6) -0.0007(6)

loop_
_atom_type_symbol
_atom_type_description
_atom_type_scat_dispersion_real
_atom_type_scat_dispersion_imag
_atom_type_scat_source
C C 0.0033 0.0016 'International Tables Vol C Tables 4.2.6.8 and 6.1.1.4'
H H 0.0000 0.0000 'International Tables Vol C Tables 4.2.6.8 and 6.1.1.4'
N N 0.0061 0.0033 'International Tables Vol C Tables 4.2.6.8 and 6.1.1.4'
O O 0.0106 0.0060 'International Tables Vol C Tables 4.2.6.8 and 6.1.1.4'
F F 0.0171 0.0103 'International Tables Vol C Tables 4.2.6.8 and 6.1.1.4'

loop_
_geom_angle_atom_site_label_1
_geom_angle_atom_site_label_2
_geom_angle_atom_site_label_3
_geom_angle
C1 O1 C7 111.41(10)
O2 C1 N1 128.55(15)
O2 C1 O1 121.15(14)
N1 C1 O1 110.30(12)
C1 N1 C2 122.49(13)
C1 N1 C3 113.01(12)
C2 N1 C3 124.47(12)
N1 C2 H1 109.5
N1 C2 H2 109.5
H1 C2 H2 109.5
N1 C2 H3 109.5
H1 C2 H3 109.5
H2 C2 H3 109.5
N1 C3 C4 112.40(11)
N1 C3 C7 101.57(10)
C4 C3 C7 116.57(11)
N1 C3 H4 108.6
C4 C3 H4 108.6
C7 C3 H4 108.6
F1 C4 C3 109.86(11)
F1 C4 C5 110.69(11)
C3 C4 C5 112.71(11)
F1 C4 H5 107.8
C3 C4 H5 107.8
C5 C4 H5 107.8
O3 C5 N2 124.92(14)
O3 C5 C4 119.33(13)
N2 C5 C4 115.71(13)
C5 N2 C6 122.46(15)
C5 N2 H21 119.5(13)
C6 N2 H21 117.9(13)
N2 C6 H6 109.5
N2 C6 H7 109.5
H6 C6 H7 109.5
N2 C6 H8 109.5
H6 C6 H8 109.5
H7 C6 H8 109.5
O1 C7 C8 107.09(10)
O1 C7 C21 105.81(11)
C8 C7 C21 113.16(11)
O1 C7 C3 102.92(10)
C8 C7 C3 110.84(11)
C21 C7 C3 115.97(11)
C9 C8 C13 118.98(13)
C9 C8 C7 120.62(13)
C13 C8 C7 120.40(12)
C10 C9 C8 120.66(16)
C10 C9 H9 119.7
C8 C9 H9 119.7
C11 C10 C9 120.39(16)
C11 C10 H10 119.8
C9 C10 H10 119.8
C10 C11 C12 119.63(16)
C10 C11 H11 120.2
C12 C11 H11 120.2
C11 C12 C13 121.47(17)
C11 C12 H12 119.3
C13 C12 H12 119.3
C12 C13 C8 118.86(14)
C12 C13 C14 119.85(14)
C8 C13 C14 121.13(13)
C13 C14 C15 111.36(13)
C13 C14 H13 109.4
C15 C14 H13 109.4
C13 C14 H14 109.4
C15 C14 H14 109.4
H13 C14 H14 108.0
C16 C15 C14 119.48(13)
C16 C15 H15 107.5
C14 C15 H15 107.5
C16 C15 H16 107.5
C14 C15 H16 107.5
H15 C15 H16 107.0
C21 C16 C17 118.13(15)
C21 C16 C15 127.81(13)
C17 C16 C15 114.06(14)
C18 C17 C16 122.75(17)
C18 C17 H17 118.6
C16 C17 H17 118.6
C17 C18 C19 119.28(16)
C17 C18 H18 120.4
C19 C18 H18 120.4
C18 C19 C20 119.82(17)
C18 C19 H19 120.1
C20 C19 H19 120.1
C19 C20 C21 121.62(17)
C19 C20 H20 119.2
C21 C20 H20 119.2
C16 C21 C20 118.31(14)
C16 C21 C7 124.77(13)
C20 C21 C7 116.91(13)

loop_
_geom_bond_atom_site_label_1
_geom_bond_atom_site_label_2
_geom_bond_distance
O1 C1 1.3528(18)
O1 C7 1.4528(16)
C1 O2 1.2141(17)
C1 N1 1.3352(19)
N1 C2 1.4480(19)
N1 C3 1.4501(18)
C2 H1 0.9600
C2 H2 0.9600
C2 H3 0.9600
C3 C4 1.5243(19)
C3 C7 1.5804(18)
C3 H4 0.9800
C4 F1 1.3940(16)
C4 C5 1.527(2)
C4 H5 0.9800
C5 O3 1.2227(18)
C5 N2 1.3271(19)
N2 C6 1.450(2)
N2 H21 0.844(18)
C6 H6 0.9600
C6 H7 0.9600
C6 H8 0.9600
C7 C8 1.5323(19)
C7 C21 1.5480(19)
C8 C9 1.393(2)
C8 C13 1.402(2)
C9 C10 1.386(2)
C9 H9 0.9300
C10 C11 1.367(3)
C10 H10 0.9300
C11 C12 1.377(3)
C11 H11 0.9300
C12 C13 1.392(2)
C12 H12 0.9300
C13 C14 1.500(2)
C14 C15 1.518(2)
C14 H13 0.9700
C14 H14 0.9700
C15 C16 1.516(2)
C15 H15 0.9700
C15 H16 0.9700
C16 C21 1.399(2)
C16 C17 1.404(2)
C17 C18 1.366(3)
C17 H17 0.9300
C18 C19 1.368(3)
C18 H18 0.9300
C19 C20 1.388(2)
C19 H19 0.9300
C20 C21 1.404(2)
C20 H20 0.9300

loop_
_geom_torsion_atom_site_label_1
_geom_torsion_atom_site_label_2
_geom_torsion_atom_site_label_3
_geom_torsion_atom_site_label_4
_geom_torsion
C7 O1 C1 O2 177.52(13)
C7 O1 C1 N1 -2.86(15)
O2 C1 N1 C2 -2.1(2)
O1 C1 N1 C2 178.28(13)
O2 C1 N1 C3 176.05(14)
O1 C1 N1 C3 -3.54(16)
C1 N1 C3 C4 -117.71(13)
C2 N1 C3 C4 60.42(17)
C1 N1 C3 C7 7.62(14)
C2 N1 C3 C7 -174.25(13)
N1 C3 C4 F1 45.41(15)
C7 C3 C4 F1 -71.26(15)
N1 C3 C4 C5 -78.54(14)
C7 C3 C4 C5 164.80(11)
F1 C4 C5 O3 -162.78(13)
C3 C4 C5 O3 -39.29(18)
F1 C4 C5 N2 19.22(17)
C3 C4 C5 N2 142.71(13)
O3 C5 N2 C6 -1.5(3)
C4 C5 N2 C6 176.33(15)
C1 O1 C7 C8 -109.65(12)
C1 O1 C7 C21 129.37(11)
C1 O1 C7 C3 7.24(14)
N1 C3 C7 O1 -8.45(12)
C4 C3 C7 O1 114.05(12)
N1 C3 C7 C8 105.75(12)
C4 C3 C7 C8 -131.75(12)
N1 C3 C7 C21 -123.45(12)
C4 C3 C7 C21 -0.94(16)
O1 C7 C8 C9 -1.43(17)
C21 C7 C8 C9 114.77(14)
C3 C7 C8 C9 -112.98(14)
O1 C7 C8 C13 177.69(11)
C21 C7 C8 C13 -66.11(16)
C3 C7 C8 C13 66.14(15)
C13 C8 C9 C10 1.0(2)
C7 C8 C9 C10 -179.83(13)
C8 C9 C10 C11 -0.3(2)
C9 C10 C11 C12 -0.8(3)
C10 C11 C12 C13 1.2(3)
C11 C12 C13 C8 -0.4(2)
C11 C12 C13 C14 174.93(15)
C9 C8 C13 C12 -0.7(2)
C7 C8 C13 C12 -179.79(13)
C9 C8 C13 C14 -175.98(14)
C7 C8 C13 C14 4.9(2)
C12 C13 C14 C15 -107.00(16)
C8 C13 C14 C15 68.28(18)
C13 C14 C15 C16 -61.56(19)
C14 C15 C16 C21 5.2(2)
C14 C15 C16 C17 -174.02(14)
C21 C16 C17 C18 -1.8(2)
C15 C16 C17 C18 177.54(15)
C16 C17 C18 C19 -1.1(3)
C17 C18 C19 C20 2.4(3)
C18 C19 C20 C21 -0.7(3)
C17 C16 C21 C20 3.4(2)
C15 C16 C21 C20 -175.88(14)
C17 C16 C21 C7 -175.57(13)
C15 C16 C21 C7 5.2(2)
C19 C20 C21 C16 -2.2(2)
C19 C20 C21 C7 176.80(14)
O1 C7 C21 C16 160.76(12)
C8 C7 C21 C16 43.80(17)
C3 C7 C21 C16 -85.90(16)
O1 C7 C21 C20 -18.18(16)
C8 C7 C21 C20 -135.14(13)
C3 C7 C21 C20 95.16(15)
